data_7250167
loop_
_publ_author_name
'van der Poll, Hendrik J.'
'Erasmus, Rudolph'
'Rademeyer, Melanie'

_publ_section_title
;
 Structures and band gaps of lead-free dabconium-containing hybrid
 alkali-metal halide perovskites
;
_journal_issue 16
_journal_name_full CrystEngComm
_journal_page_first 2545
_journal_page_last 2558
_journal_paper_doi 10.1039/D4CE00907J
_journal_volume 27
_journal_year 2025
_chemical_formula_moiety '3(I K0.33), 2(C3 H7 N)'
_chemical_formula_sum 'C6 H14 I3 K N2'
_chemical_formula_weight 533.99
_space_group_crystal_system trigonal
_space_group_IT_number 155
_space_group_name_Hall 'R 3 2"'
_space_group_name_H-M_alt 'R 3 2 :H'
_atom_sites_solution_hydrogens geom
_atom_sites_solution_primary difmap
_audit_creation_method SHELXL-2018/3
_audit_update_record
;
2025-03-19 deposited with the CCDC.	2025-03-21 downloaded from the CCDC.
;
_cell_angle_alpha 90
_cell_angle_beta 90
_cell_angle_gamma 120
_cell_formula_units_Z 3
_cell_length_a 9.6698(7)
_cell_length_b 9.6698(7)
_cell_length_c 12.2899(9)
_cell_measurement_reflns_used 3301
_cell_measurement_temperature 153(2)
_cell_measurement_theta_max 30.4760
_cell_measurement_theta_min 2.9080
_cell_volume 995.21(13)
_computing_structure_refinement 'SHELXL-2018/3 (Sheldrick, 2018)'
_computing_structure_solution 'SHELXT 2014/5 (Sheldrick, 2014)'
_diffrn_ambient_temperature 153(2)
_diffrn_detector 'Hybrid Pixel Array Detector'
_diffrn_detector_type HyPix
_diffrn_measured_fraction_theta_full 1.000
_diffrn_measured_fraction_theta_max 0.902
_diffrn_measurement_device_type 'XtaLAB Synergy R, DW system, HyPix'
_diffrn_measurement_method '\w scans'
_diffrn_radiation_type MoK\a
_diffrn_radiation_wavelength 0.71073
_diffrn_reflns_av_R_equivalents 0.0871
_diffrn_reflns_av_unetI/netI 0.0395
_diffrn_reflns_Laue_measured_fraction_full 1.000
_diffrn_reflns_Laue_measured_fraction_max 0.902
_diffrn_reflns_limit_h_max 12
_diffrn_reflns_limit_h_min -13
_diffrn_reflns_limit_k_max 12
_diffrn_reflns_limit_k_min -12
_diffrn_reflns_limit_l_max 15
_diffrn_reflns_limit_l_min -16
_diffrn_reflns_number 4000
_diffrn_reflns_point_group_measured_fraction_full 1.000
_diffrn_reflns_point_group_measured_fraction_max 0.905
_diffrn_reflns_theta_full 25.242
_diffrn_reflns_theta_max 30.897
_diffrn_reflns_theta_min 2.943
_diffrn_standards_decay_% 0
_diffrn_standards_interval_count 0
_diffrn_standards_interval_time 0
_diffrn_standards_number 0
_exptl_absorpt_coefficient_mu 7.342
_exptl_absorpt_correction_T_max 1.00000
_exptl_absorpt_correction_T_min 0.55482
_exptl_absorpt_correction_type multi-scan
_exptl_absorpt_process_details
;
CrysAlisPro 1.171.41.123a (Rigaku Oxford Diffraction, 2022)
Empirical absorption correction using spherical harmonics,
implemented in SCALE3 ABSPACK scaling algorithm.
;
_exptl_crystal_colour colourless
_exptl_crystal_density_diffrn 2.673
_exptl_crystal_description plate
_exptl_crystal_F_000 726
_exptl_crystal_size_max 0.065
_exptl_crystal_size_mid 0.049
_exptl_crystal_size_min 0.025
_refine_diff_density_max 1.954
_refine_diff_density_min -2.508
_refine_diff_density_rms 0.360
_refine_ls_abs_structure_details
;
 Twinning involves inversion, so Flack parameter cannot be determined
;
_refine_ls_extinction_method none
_refine_ls_goodness_of_fit_ref 1.296
_refine_ls_hydrogen_treatment constr
_refine_ls_matrix_type full
_refine_ls_number_parameters 17
_refine_ls_number_reflns 608
_refine_ls_number_restraints 0
_refine_ls_restrained_S_all 1.296
_refine_ls_R_factor_all 0.0693
_refine_ls_R_factor_gt 0.0667
_refine_ls_shift/su_max 0.008
_refine_ls_shift/su_mean 0.001
_refine_ls_structure_factor_coef Fsqd
_refine_ls_weighting_details 'w=1/[\s^2^(Fo^2^)+(0.0254P)^2^+89.3544P] where P=(Fo^2^+2Fc^2^)/3'
_refine_ls_weighting_scheme calc
_refine_ls_wR_factor_gt 0.1542
_refine_ls_wR_factor_ref 0.1553
_reflns_Friedel_coverage 0.730
_reflns_Friedel_fraction_full 1.000
_reflns_Friedel_fraction_max 0.908
_reflns_number_gt 594
_reflns_number_total 608
_reflns_threshold_expression 'I > 2\s(I)'
_cod_data_source_file d4ce00907j2.cif
_cod_data_source_block DKI3
_cod_depositor_comments 'Adding full bibliography for 7250161--7250169.cif.'
_cod_original_cell_volume 995.21(16)
_cod_database_code 7250167
_shelx_shelxl_version_number 2018/3
_shelx_space_group_comment
;
The symmetry employed for this shelxl refinement is uniquely defined
by the following loop, which should always be used as a source of
symmetry information in preference to the above space-group names.
They are only intended as comments.
;

loop_
_space_group_symop_operation_xyz
'x, y, z'
'-y, x-y, z'
'-x+y, -x, z'
'y, x, -z'
'x-y, -y, -z'
'-x, -x+y, -z'
'x+2/3, y+1/3, z+1/3'
'-y+2/3, x-y+1/3, z+1/3'
'-x+y+2/3, -x+1/3, z+1/3'
'y+2/3, x+1/3, -z+1/3'
'x-y+2/3, -y+1/3, -z+1/3'
'-x+2/3, -x+y+1/3, -z+1/3'
'x+1/3, y+2/3, z+2/3'
'-y+1/3, x-y+2/3, z+2/3'
'-x+y+1/3, -x+2/3, z+2/3'
'y+1/3, x+2/3, -z+2/3'
'x-y+1/3, -y+2/3, -z+2/3'
'-x+1/3, -x+y+2/3, -z+2/3'

loop_
_atom_site_label
_atom_site_type_symbol
_atom_site_fract_x
_atom_site_fract_y
_atom_site_fract_z
_atom_site_U_iso_or_equiv
_atom_site_adp_type
_atom_site_occupancy
_atom_site_site_symmetry_order
_atom_site_calc_flag
_atom_site_refinement_flags_posn
_atom_site_refinement_flags_adp
_atom_site_refinement_flags_occupancy
_atom_site_disorder_assembly
_atom_site_disorder_group
I1 I 0.52841(18) 0.52841(18) 0.500000 0.0381(7) Uani 1 2 d S T P . .
K1 K 0.666667 0.333333 0.333333 0.0196(18) Uani 1 6 d S T P . .
N1 N 0.333333 0.666667 0.268(2) 0.031(4) Uani 1 3 d S T P . .
H1 H 0.333334 0.666667 0.349387 0.037 Uiso 1 3 calc R U P . .
C1 C 0.320(3) 0.516(3) 0.2288(16) 0.031(4) Uani 1 1 d . . . . .
H1A H 0.212575 0.425103 0.245889 0.037 Uiso 1 1 calc R U . . .
H1B H 0.400656 0.497495 0.264920 0.037 Uiso 1 1 calc R U . . .

loop_
_atom_site_aniso_label
_atom_site_aniso_U_11
_atom_site_aniso_U_22
_atom_site_aniso_U_33
_atom_site_aniso_U_23
_atom_site_aniso_U_13
_atom_site_aniso_U_12
I1 0.0274(7) 0.0274(7) 0.0459(11) -0.0163(5) 0.0163(5) 0.0034(8)
K1 0.018(3) 0.018(3) 0.023(4) 0.000 0.000 0.0090(14)
N1 0.028(5) 0.028(5) 0.038(9) 0.000 0.000 0.014(3)
C1 0.028(5) 0.028(5) 0.038(9) 0.000 0.000 0.014(3)

loop_
_atom_type_symbol
_atom_type_description
_atom_type_scat_dispersion_real
_atom_type_scat_dispersion_imag
_atom_type_scat_source
C C 0.0033 0.0016 'International Tables Vol C Tables 4.2.6.8 and 6.1.1.4'
H H 0.0000 0.0000 'International Tables Vol C Tables 4.2.6.8 and 6.1.1.4'
I I -0.4742 1.8119 'International Tables Vol C Tables 4.2.6.8 and 6.1.1.4'
K K 0.2009 0.2494 'International Tables Vol C Tables 4.2.6.8 and 6.1.1.4'
N N 0.0061 0.0033 'International Tables Vol C Tables 4.2.6.8 and 6.1.1.4'

loop_
_geom_angle_atom_site_label_1
_geom_angle_atom_site_label_2
_geom_angle_atom_site_label_3
_geom_angle
_geom_angle_site_symmetry_1
_geom_angle_site_symmetry_3
_geom_angle_publ_flag
K1 I1 K1 170.93(6) . 7_455 ?
I1 K1 I1 97.93(4) 3_665 14_654 ?
I1 K1 I1 170.93(6) 3_665 15_554 ?
I1 K1 I1 88.756(5) 14_654 15_554 ?
I1 K1 I1 88.756(5) 3_665 2_655 ?
I1 K1 I1 170.93(6) 14_654 2_655 ?
I1 K1 I1 85.29(4) 15_554 2_655 ?
I1 K1 I1 88.756(5) 3_665 . ?
I1 K1 I1 85.29(4) 14_654 . ?
I1 K1 I1 97.94(4) 15_554 . ?
I1 K1 I1 88.757(5) 2_655 . ?
I1 K1 I1 85.29(4) 3_665 13_544 ?
I1 K1 I1 88.755(5) 14_654 13_544 ?
I1 K1 I1 88.755(5) 15_554 13_544 ?
I1 K1 I1 97.93(4) 2_655 13_544 ?
I1 K1 I1 170.93(6) . 13_544 ?
C1 N1 C1 109.9(13) 3_565 2_665 ?
C1 N1 C1 109.9(13) 3_565 . ?
C1 N1 C1 109.9(13) 2_665 . ?
N1 C1 C1 108.1(14) . 12 ?

loop_
_geom_bond_atom_site_label_1
_geom_bond_atom_site_label_2
_geom_bond_distance
_geom_bond_site_symmetry_2
_geom_bond_publ_flag
I1 K1 3.4732(2) . ?
I1 K1 3.4733(2) 7_455 ?
N1 C1 1.48(2) 3_565 ?
N1 C1 1.48(2) 2_665 ?
N1 C1 1.48(2) . ?
C1 C1 1.54(4) 12 ?

loop_
_geom_hbond_atom_site_label_D
_geom_hbond_atom_site_label_H
_geom_hbond_atom_site_label_A
_geom_hbond_distance_DH
_geom_hbond_distance_HA
_geom_hbond_distance_DA
_geom_hbond_angle_DHA
_geom_hbond_site_symmetry_A
_geom_hbond_publ_flag
C1 H1A I1 0.99 3.14 4.01(2) 147.6 13_444 yes
C1 H1B I1 0.99 3.10 3.87(2) 135.5 . yes
C1 H1A I1 0.99 3.14 4.01(2) 147.6 13_444 yes
C1 H1B I1 0.99 3.10 3.87(2) 135.5 . yes
